data_2312244
loop_
_publ_author_name
'Shahed, H.'
'Sharma, N.'
'Angst, M.'
'Voigt, J.'
'Per&#xdf;on, J'
'Prakash, P.'
'T&#xf6;rnroos, K W'
'Chernyshov, D.'
'Gildenast, H.'
'Ohl, M.'
'Saffarini, G.'
'Grzechnik, A.'
'Friese, K.'

_publ_section_title
;
 Structural insight into the cooperativity of spin crossover compounds.
;
_journal_issue 'Pt 5'
_journal_name_full 'Acta crystallographica Section B, Structural science, crystal engineering and materials'
_journal_page_first 354
_journal_page_last 367
_journal_paper_doi 10.1107/S2052520623005814
_journal_volume 79
_journal_year 2023
_chemical_formula_sum 'C10.86 H8 Fe0.29 N1.71 S0.57'
_chemical_formula_weight 196.75
_space_group_crystal_system orthorhombic
_space_group_IT_number 56
_space_group_name_Hall '-P 2ab 2ac'
_space_group_name_H-M_alt 'P c c n'
_atom_sites_solution_hydrogens geom
_audit_creation_method SHELXL-2019/2
_cell_angle_alpha 90
_cell_angle_beta 90
_cell_angle_gamma 90
_cell_formula_units_Z 14
_cell_length_a 12.9347(4)
_cell_length_b 15.0560(5)
_cell_length_c 17.6127(4)
_cell_measurement_reflns_used 3380
_cell_measurement_temperature 240(2)
_cell_measurement_theta_max 22.6840
_cell_measurement_theta_min 1.9030
_cell_volume 3429.98(17)
_computing_structure_refinement 'SHELXL-2019/2 (Sheldrick, 2019)'
_diffrn_ambient_temperature 293(2)
_diffrn_measured_fraction_theta_full 0.985
_diffrn_measured_fraction_theta_max 0.826
_diffrn_measurement_device_type '4-circle diffractometer'
_diffrn_radiation_type Synchrotron
_diffrn_radiation_wavelength 0.65524
_diffrn_reflns_av_R_equivalents 0.0902
_diffrn_reflns_av_unetI/netI 0.0679
_diffrn_reflns_Laue_measured_fraction_full 0.985
_diffrn_reflns_Laue_measured_fraction_max 0.826
_diffrn_reflns_limit_h_max 20
_diffrn_reflns_limit_h_min -20
_diffrn_reflns_limit_k_max 19
_diffrn_reflns_limit_k_min -18
_diffrn_reflns_limit_l_max 28
_diffrn_reflns_limit_l_min -28
_diffrn_reflns_number 36082
_diffrn_reflns_point_group_measured_fraction_full 0.985
_diffrn_reflns_point_group_measured_fraction_max 0.826
_diffrn_reflns_theta_full 23.150
_diffrn_reflns_theta_max 33.020
_diffrn_reflns_theta_min 1.914
_exptl_absorpt_coefficient_mu 0.438
_exptl_crystal_density_diffrn 1.334
_exptl_crystal_description irregular
_exptl_crystal_F_000 1424
_refine_diff_density_max 0.248
_refine_diff_density_min -0.225
_refine_diff_density_rms 0.041
_refine_ls_extinction_method none
_refine_ls_goodness_of_fit_ref 1.131
_refine_ls_hydrogen_treatment constr
_refine_ls_matrix_type full
_refine_ls_number_parameters 213
_refine_ls_number_reflns 6824
_refine_ls_number_restraints 0
_refine_ls_restrained_S_all 1.131
_refine_ls_R_factor_all 0.1831
_refine_ls_R_factor_gt 0.0942
_refine_ls_shift/su_max 0.001
_refine_ls_shift/su_mean 0.000
_refine_ls_structure_factor_coef Fsqd
_refine_ls_weighting_details 'w=1/[\s^2^(Fo^2^)+(0.0270P)^2^+1.8847P] where P=(Fo^2^+2Fc^2^)/3'
_refine_ls_weighting_scheme calc
_refine_ls_wR_factor_gt 0.1419
_refine_ls_wR_factor_ref 0.1687
_reflns_Friedel_coverage 0.000
_reflns_number_gt 3432
_reflns_number_total 6824
_reflns_threshold_expression 'I > 2\s(I)'
_cod_data_source_file Bia_Portho_240K.cif
_cod_data_source_block Bia_dw4400_240K
_cod_depositor_comments 'Adding full bibliography for 2312165--2312274.cif.'
_cod_database_code 2312244
_shelx_shelxl_version_number 2019/2
_shelx_space_group_comment
;
The symmetry employed for this shelxl refinement is uniquely defined
by the following loop, which should always be used as a source of
symmetry information in preference to the above space-group names.
They are only intended as comments.
;

loop_
_space_group_symop_operation_xyz
'x, y, z'
'-x+1/2, -y+1/2, z'
'-x, y+1/2, -z+1/2'
'x+1/2, -y, -z+1/2'
'-x, -y, -z'
'x-1/2, y-1/2, -z'
'x, -y-1/2, z-1/2'
'-x-1/2, y, z-1/2'

loop_
_atom_site_label
_atom_site_type_symbol
_atom_site_fract_x
_atom_site_fract_y
_atom_site_fract_z
_atom_site_U_iso_or_equiv
_atom_site_adp_type
_atom_site_occupancy
_atom_site_site_symmetry_order
_atom_site_calc_flag
_atom_site_refinement_flags_posn
_atom_site_refinement_flags_adp
_atom_site_refinement_flags_occupancy
_atom_site_disorder_assembly
_atom_site_disorder_group
Fe01 Fe 0.750000 0.750000 0.57691(3) 0.05228(17) Uani 1 2 d S T P . .
S002 S 0.91073(9) 0.55730(8) 0.39534(5) 0.0917(4) Uani 1 1 d . . . . .
N003 N 0.7451(2) 0.84413(15) 0.67535(13) 0.0554(5) Uani 1 1 d . . . . .
N004 N 0.8015(2) 0.66088(19) 0.49704(14) 0.0694(7) Uani 1 1 d . . . . .
N005 N 0.91067(19) 0.79613(17) 0.59449(13) 0.0576(6) Uani 1 1 d . . . . .
C006 C 0.6564(2) 0.86080(19) 0.72108(16) 0.0543(7) Uani 1 1 d . . . . .
C007 C 0.5644(2) 0.88320(19) 0.68603(16) 0.0580(7) Uani 1 1 d . . . . .
H007 H 0.561992 0.890842 0.633665 0.070 Uiso 1 1 calc R U . . .
C008 C 0.9258(2) 0.8477(2) 0.65582(17) 0.0594(7) Uani 1 1 d . . . . .
C009 C 0.8329(3) 0.8712(2) 0.69792(17) 0.0620(8) Uani 1 1 d . . . . .
H009 H 0.837800 0.905973 0.741386 0.074 Uiso 1 1 calc R U . . .
C00A C 0.6599(3) 0.8509(2) 0.79947(17) 0.0641(8) Uani 1 1 d . . . . .
H00A H 0.721756 0.836647 0.823416 0.077 Uiso 1 1 calc R U . . .
C00B C 0.4779(3) 0.8841(2) 0.80730(18) 0.0613(8) Uani 1 1 d . . . . .
C00C C 0.4765(3) 0.8941(2) 0.72896(18) 0.0625(8) Uani 1 1 d . . . . .
H00C H 0.414753 0.908613 0.704954 0.075 Uiso 1 1 calc R U . . .
C00D C 0.8469(2) 0.6184(2) 0.45454(17) 0.0593(8) Uani 1 1 d . . . . .
C00E C 0.5707(3) 0.8624(2) 0.84160(17) 0.0680(9) Uani 1 1 d . . . . .
H00E H 0.573220 0.855405 0.894031 0.082 Uiso 1 1 calc R U . . .
C00F C 0.3821(3) 0.8976(2) 0.85241(19) 0.0677(9) Uani 1 1 d . . . . .
C00G C 0.9937(3) 0.7731(2) 0.55354(19) 0.0704(9) Uani 1 1 d . . . . .
H00G H 0.984447 0.737801 0.510765 0.084 Uiso 1 1 calc R U . . .
C00H C 0.3850(3) 0.9421(2) 0.92153(19) 0.0757(10) Uani 1 1 d . . . . .
H00H H 0.447851 0.962646 0.940323 0.091 Uiso 1 1 calc R U . . .
C00I C 1.0228(3) 0.8766(3) 0.6774(2) 0.0809(10) Uani 1 1 d . . . . .
H00I H 1.031094 0.912467 0.719996 0.097 Uiso 1 1 calc R U . . .
C00J C 0.2876(3) 0.8675(3) 0.8268(2) 0.0872(11) Uani 1 1 d . . . . .
H00J H 0.283735 0.837128 0.780848 0.105 Uiso 1 1 calc R U . . .
C00K C 0.1983(4) 0.8819(3) 0.8687(3) 0.1014(13) Uani 1 1 d . . . . .
H00K H 0.135120 0.861117 0.850867 0.122 Uiso 1 1 calc R U . . .
C00L C 1.1067(3) 0.8516(3) 0.6349(3) 0.0964(13) Uani 1 1 d . . . . .
H00L H 1.172854 0.869816 0.648528 0.116 Uiso 1 1 calc R U . . .
C00M C 0.2951(4) 0.9562(3) 0.9627(2) 0.0896(12) Uani 1 1 d . . . . .
H00M H 0.297957 0.986258 1.008804 0.108 Uiso 1 1 calc R U . . .
C00N C 0.2029(4) 0.9264(3) 0.9360(3) 0.0976(13) Uani 1 1 d . . . . .
H00N H 0.142796 0.936371 0.963721 0.117 Uiso 1 1 calc R U . . .
C00O C 1.0921(3) 0.7997(3) 0.5723(2) 0.0853(11) Uani 1 1 d . . . . .
H00O H 1.148103 0.782468 0.542610 0.102 Uiso 1 1 calc R U . . .

loop_
_atom_site_aniso_label
_atom_site_aniso_U_11
_atom_site_aniso_U_22
_atom_site_aniso_U_33
_atom_site_aniso_U_23
_atom_site_aniso_U_13
_atom_site_aniso_U_12
Fe01 0.0552(3) 0.0615(4) 0.0401(3) 0.000 0.000 0.0057(3)
S002 0.0932(7) 0.1227(9) 0.0591(5) -0.0083(5) 0.0144(5) 0.0418(6)
N003 0.0618(14) 0.0571(14) 0.0472(11) -0.0001(11) -0.0036(12) 0.0098(12)
N004 0.0789(18) 0.0743(18) 0.0550(15) -0.0077(13) 0.0121(14) 0.0028(15)
N005 0.0551(14) 0.0652(16) 0.0524(13) 0.0087(12) 0.0003(11) 0.0033(12)
C006 0.0635(18) 0.0526(17) 0.0468(15) -0.0036(13) -0.0008(13) 0.0099(13)
C007 0.069(2) 0.0593(18) 0.0458(15) -0.0017(13) -0.0051(14) 0.0129(15)
C008 0.0623(19) 0.0622(19) 0.0537(16) 0.0039(14) -0.0071(14) 0.0015(15)
C009 0.075(2) 0.0609(19) 0.0497(15) -0.0032(14) -0.0087(15) 0.0063(16)
C00A 0.067(2) 0.075(2) 0.0504(16) -0.0017(15) -0.0064(15) 0.0147(16)
C00B 0.069(2) 0.0537(18) 0.0609(18) -0.0025(14) 0.0024(15) 0.0133(15)
C00C 0.0645(19) 0.0598(19) 0.0633(19) -0.0006(15) -0.0063(15) 0.0161(15)
C00D 0.0583(18) 0.074(2) 0.0461(15) 0.0035(15) 0.0000(13) 0.0013(15)
C00E 0.078(2) 0.078(2) 0.0479(16) 0.0029(15) -0.0009(15) 0.0169(18)
C00F 0.075(2) 0.0601(19) 0.068(2) 0.0064(16) 0.0072(17) 0.0192(17)
C00G 0.065(2) 0.081(2) 0.0649(19) 0.0076(17) 0.0095(16) 0.0000(17)
C00H 0.080(2) 0.082(2) 0.065(2) 0.0026(19) 0.0058(18) 0.0256(19)
C00I 0.069(2) 0.094(3) 0.080(2) -0.006(2) -0.018(2) -0.0070(19)
C00J 0.080(3) 0.089(3) 0.092(3) -0.014(2) 0.009(2) 0.004(2)
C00K 0.075(3) 0.111(3) 0.118(4) -0.006(3) 0.012(3) 0.010(2)
C00L 0.059(2) 0.122(4) 0.109(3) 0.009(3) -0.012(2) -0.008(2)
C00M 0.095(3) 0.103(3) 0.071(2) -0.001(2) 0.008(2) 0.041(3)
C00N 0.087(3) 0.113(4) 0.093(3) 0.009(3) 0.023(3) 0.031(3)
C00O 0.059(2) 0.105(3) 0.092(3) 0.013(2) 0.009(2) 0.000(2)

loop_
_atom_type_symbol
_atom_type_description
_atom_type_scat_dispersion_real
_atom_type_scat_dispersion_imag
_atom_type_scat_source
Fe Fe 0.3265 0.6960 'International Tables Vol C Tables 4.2.6.8 and 6.1.1.4'
C C 0.0024 0.0013 'International Tables Vol C Tables 4.2.6.8 and 6.1.1.4'
H H 0.0000 0.0000 'International Tables Vol C Tables 4.2.6.8 and 6.1.1.4'
N N 0.0049 0.0027 'International Tables Vol C Tables 4.2.6.8 and 6.1.1.4'
S S 0.1051 0.1002 'International Tables Vol C Tables 4.2.6.8 and 6.1.1.4'

loop_
_geom_angle_atom_site_label_1
_geom_angle_atom_site_label_2
_geom_angle_atom_site_label_3
_geom_angle
_geom_angle_site_symmetry_1
_geom_angle_site_symmetry_3
_geom_angle_publ_flag
N004 Fe01 N004 93.59(15) 2_665 . ?
N004 Fe01 N005 101.25(10) 2_665 . ?
N004 Fe01 N005 89.80(11) . . ?
N004 Fe01 N005 89.80(11) 2_665 2_665 ?
N004 Fe01 N005 101.25(10) . 2_665 ?
N005 Fe01 N005 163.92(13) . 2_665 ?
N004 Fe01 N003 96.18(10) 2_665 . ?
N004 Fe01 N003 162.19(11) . . ?
N005 Fe01 N003 73.72(10) . . ?
N005 Fe01 N003 93.66(9) 2_665 . ?
N004 Fe01 N003 162.19(11) 2_665 2_665 ?
N004 Fe01 N003 96.18(10) . 2_665 ?
N005 Fe01 N003 93.66(9) . 2_665 ?
N005 Fe01 N003 73.72(10) 2_665 2_665 ?
N003 Fe01 N003 78.58(12) . 2_665 ?
C009 N003 C006 119.1(3) . . ?
C009 N003 Fe01 114.8(2) . . ?
C006 N003 Fe01 124.87(19) . . ?
C00D N004 Fe01 167.7(3) . . ?
C00G N005 C008 117.7(3) . . ?
C00G N005 Fe01 126.6(2) . . ?
C008 N005 Fe01 115.5(2) . . ?
C007 C006 C00A 119.9(3) . . ?
C007 C006 N003 118.9(2) . . ?
C00A C006 N003 121.1(3) . . ?
C00C C007 C006 119.7(3) . . ?
N005 C008 C00I 122.4(3) . . ?
N005 C008 C009 115.4(3) . . ?
C00I C008 C009 122.2(3) . . ?
N003 C009 C008 120.0(3) . . ?
C00E C00A C006 119.5(3) . . ?
C00E C00B C00C 118.1(3) . . ?
C00E C00B C00F 121.5(3) . . ?
C00C C00B C00F 120.4(3) . . ?
C007 C00C C00B 121.5(3) . . ?
N004 C00D S002 179.2(3) . . ?
C00A C00E C00B 121.3(3) . . ?
C00J C00F C00H 118.0(3) . . ?
C00J C00F C00B 121.2(3) . . ?
C00H C00F C00B 120.7(3) . . ?
N005 C00G C00O 122.6(4) . . ?
C00M C00H C00F 120.6(4) . . ?
C00L C00I C008 118.8(4) . . ?
C00F C00J C00K 120.7(4) . . ?
C00N C00K C00J 120.2(5) . . ?
C00O C00L C00I 119.3(4) . . ?
C00N C00M C00H 120.3(4) . . ?
C00M C00N C00K 120.1(4) . . ?
C00L C00O C00G 119.3(4) . . ?

loop_
_geom_bond_atom_site_label_1
_geom_bond_atom_site_label_2
_geom_bond_distance
_geom_bond_site_symmetry_2
_geom_bond_publ_flag
Fe01 N004 2.055(3) 2_665 ?
Fe01 N004 2.055(3) . ?
Fe01 N005 2.213(2) . ?
Fe01 N005 2.213(2) 2_665 ?
Fe01 N003 2.240(2) . ?
Fe01 N003 2.240(2) 2_665 ?
S002 C00D 1.618(3) . ?
N003 C009 1.270(4) . ?
N003 C006 1.425(4) . ?
N004 C00D 1.146(4) . ?
N005 C00G 1.340(4) . ?
N005 C008 1.344(4) . ?
C006 C007 1.382(4) . ?
C006 C00A 1.389(4) . ?
C007 C00C 1.375(4) . ?
C008 C00I 1.382(5) . ?
C008 C009 1.456(4) . ?
C00A C00E 1.382(4) . ?
C00B C00E 1.383(4) . ?
C00B C00C 1.388(4) . ?
C00B C00F 1.487(4) . ?
C00F C00J 1.379(5) . ?
C00F C00H 1.390(5) . ?
C00G C00O 1.374(5) . ?
C00H C00M 1.387(5) . ?
C00I C00L 1.371(5) . ?
C00J C00K 1.389(5) . ?
C00K C00N 1.363(6) . ?
C00L C00O 1.365(6) . ?
C00M C00N 1.358(6) . ?
